data_9005599
loop_
_publ_author_name
'Pekov, I. V.'
'Chukanov, N. V.'
'Ferraris, G.'
'Ivaldi, G.'
'Pushcharovsky, D. Y.'
'Zadov, A. E.'

_publ_section_title
;Shirokshinite, K(NaMg2)Si4O10F2, a new mica with octahedral Na from Khidiny
 massif, Kola Peninsula: descriptive data and structural disorder Locality:
 Khidiny massif, Kola Peninsula, Russia
;
_journal_name_full 'European Journal of Mineralogy'
_journal_page_first 447
_journal_page_last 454
_journal_paper_doi 10.1127/0935-1221/2003/0015-0447
_journal_volume 15
_journal_year 2003
_chemical_compound_source 'Khidiny massif, Kola Peninsula, Russia'
_chemical_formula_sum 'Al0.02 F2 Fe0.09 K0.9 Mg1.971 Mn0.01 Na0.941 O10 Si3.98 Ti0.01'
_chemical_name_mineral Shirokshinite
_space_group_IT_number 12
_symmetry_space_group_name_Hall '-C 2y'
_symmetry_space_group_name_H-M 'C 1 2/m 1'
_cell_angle_alpha 90
_cell_angle_beta 100.12
_cell_angle_gamma 90
_cell_length_a 5.269
_cell_length_b 9.092
_cell_length_c 10.197
_cell_formula_units_Z 2
_cell_volume 480.895
_database_code_amcsd 0006989
_exptl_crystal_density_diffrn 2.908
_cod_original_formula_sum 'K.9 Na.941 Mg1.971 Fe.09 Mn.01 Ti.01 (Si3.98 Al.02) O10 F2'
_cod_database_code 9005599

loop_
_space_group_symop_operation_xyz
x,y,z
1/2+x,1/2+y,z
x,-y,z
1/2+x,1/2-y,z
-x,y,-z
1/2-x,1/2+y,-z
-x,-y,-z
1/2-x,1/2-y,-z

loop_
_atom_site_label
_atom_site_fract_x
_atom_site_fract_y
_atom_site_fract_z
_atom_site_occupancy
_atom_site_U_iso_or_equiv
K 0.00000 0.50000 0.00000 0.90000 0.03500
Na 0.00000 0.50000 0.00000 0.02000 0.03500
NaM1 0.00000 0.00000 0.50000 0.30700 0.01300
MgM1 0.00000 0.00000 0.50000 0.65700 0.01300
FeM1 0.00000 0.00000 0.50000 0.03000 0.01300
MnM1 0.00000 0.00000 0.50000 0.00330 0.01300
TiM1 0.00000 0.00000 0.50000 0.00330 0.01300
NaM2 0.00000 0.33380 0.50000 0.30700 0.01900
MgM2 0.00000 0.33380 0.50000 0.65700 0.01900
FeM2 0.00000 0.33380 0.50000 0.03000 0.01900
MnM2 0.00000 0.33380 0.50000 0.00330 0.01900
TiM2 0.00000 0.33380 0.50000 0.00330 0.01900
Si 0.07620 0.16670 0.22610 0.99500 0.01500
Al 0.07620 0.16670 0.22610 0.00500 0.01500
O1 0.04800 0.00000 0.16400 1.00000 0.02400
O2 0.30800 0.24710 0.16360 1.00000 0.02400
O3 0.13200 0.16780 0.38490 1.00000 0.01900
F 0.12400 0.50000 0.38970 1.00000 0.03900

loop_
_cod_related_entry_id
_cod_related_entry_database
_cod_related_entry_code
1 AMCSD 0006989
